data_7052882
loop_
_publ_author_name
'Patra, Subrata'
'Gunupuru, Ravi'
'Lo, Rabindranath'
'Suresh, E.'
'Ganguly, Bishwajit'
'Paul, Parimal'

_publ_section_title
;
 Cation-induced fluorescent excimer emission in calix[4]arene-chemosensors
 bearing quinoline as a fluorogenic unit: experimental, molecular modeling
 and crystallographic studies
;
_journal_issue 4
_journal_name_full 'New Journal of Chemistry'
_journal_page_first 988
_journal_paper_doi 10.1039/c2nj20904g
_journal_volume 36
_journal_year 2012
_chemical_formula_sum 'C57 H53 Cl5 Hg N4 O7'
_chemical_formula_weight 1283.87
_chemical_name_systematic
;
?
;
_space_group_IT_number 14
_symmetry_cell_setting monoclinic
_symmetry_space_group_name_Hall '-P 2ybc'
_symmetry_space_group_name_H-M 'P 1 21/c 1'
_atom_sites_solution_hydrogens geom
_atom_sites_solution_primary direct
_atom_sites_solution_secondary difmap
_audit_creation_method SHELXL-97
_cell_angle_alpha 90.00
_cell_angle_beta 95.062(4)
_cell_angle_gamma 90.00
_cell_formula_units_Z 4
_cell_length_a 15.618(4)
_cell_length_b 17.009(4)
_cell_length_c 19.256(5)
_cell_measurement_reflns_used 6336
_cell_measurement_temperature 100(2)
_cell_measurement_theta_max 22.38
_cell_measurement_theta_min 2.26
_cell_volume 5095(2)
_computing_cell_refinement 'BRUKER SMART'
_computing_data_collection 'BRUKER SMART'
_computing_data_reduction 'BRUKER SAINT'
_computing_molecular_graphics ORTEP
_computing_structure_refinement 'SHELXL-97 (Sheldrick, 1997)'
_computing_structure_solution 'SHELXS-97 (Sheldrick, 1990)'
_diffrn_ambient_temperature 100(2)
_diffrn_measured_fraction_theta_full 0.979
_diffrn_measured_fraction_theta_max 0.979
_diffrn_measurement_device_type 'BRUKER SMART APEX CCD DIFFRACTOMETER'
_diffrn_measurement_method 'OMEGA-PHI SCAN'
_diffrn_radiation_monochromator graphite
_diffrn_radiation_source 'fine-focus sealed tube'
_diffrn_radiation_type MoK\a
_diffrn_radiation_wavelength 0.71073
_diffrn_reflns_av_R_equivalents 0.0831
_diffrn_reflns_av_sigmaI/netI 0.1326
_diffrn_reflns_limit_h_max 20
_diffrn_reflns_limit_h_min -19
_diffrn_reflns_limit_k_max 11
_diffrn_reflns_limit_k_min -21
_diffrn_reflns_limit_l_max 22
_diffrn_reflns_limit_l_min -25
_diffrn_reflns_number 24080
_diffrn_reflns_theta_full 27.50
_diffrn_reflns_theta_max 27.50
_diffrn_reflns_theta_min 1.60
_exptl_absorpt_coefficient_mu 3.343
_exptl_absorpt_correction_T_max 0.8779
_exptl_absorpt_correction_T_min 0.3961
_exptl_absorpt_correction_type multi-scan
_exptl_absorpt_process_details 'BRUKER SADABS'
_exptl_crystal_colour Colourless
_exptl_crystal_density_diffrn 1.674
_exptl_crystal_density_method 'not measured'
_exptl_crystal_description Plates
_exptl_crystal_F_000 2576
_exptl_crystal_size_max 0.34
_exptl_crystal_size_mid 0.23
_exptl_crystal_size_min 0.04
_refine_diff_density_max 9.875
_refine_diff_density_min -9.143
_refine_diff_density_rms 0.345
_refine_ls_extinction_coef 0.00094(18)
_refine_ls_extinction_expression Fc^*^=kFc[1+0.001xFc^2^\l^3^/sin(2\q)]^-1/4^
_refine_ls_extinction_method SHELXL
_refine_ls_goodness_of_fit_ref 1.127
_refine_ls_hydrogen_treatment constr
_refine_ls_matrix_type full
_refine_ls_number_parameters 668
_refine_ls_number_reflns 11449
_refine_ls_number_restraints 0
_refine_ls_restrained_S_all 1.127
_refine_ls_R_factor_all 0.1703
_refine_ls_R_factor_gt 0.1255
_refine_ls_shift/su_max 0.001
_refine_ls_shift/su_mean 0.000
_refine_ls_structure_factor_coef Fsqd
_refine_ls_weighting_details 'calc w=1/[\s^2^(Fo^2^)+(0.0463P)^2^+455.0399P] where P=(Fo^2^+2Fc^2^)/3'
_refine_ls_weighting_scheme calc
_refine_ls_wR_factor_gt 0.2909
_refine_ls_wR_factor_ref 0.3127
_reflns_number_gt 7677
_reflns_number_total 11449
_reflns_threshold_expression >2sigma(I)
_cod_data_source_file c2nj20904g.txt
_cod_data_source_block Hgcomplex3
_cod_depositor_comments
;
The following automatic conversions were performed:

'_symmetry_cell_setting' value 'Monoclinic' changed to 'monoclinic'
according to /home/saulius/struct/CIF-dictionaries/cif_core.dic
dictionary named 'cif_core.dic' version 2.4.1 from
2010-06-29.

'_exptl_absorpt_correction_type' value 'MULTI-SCAN'
changed to 'multi-scan' according to
/home/saulius/struct/CIF-dictionaries/cif_core.dic dictionary named
'cif_core.dic' version 2.4.1 from 2010-06-29.

Automatic conversion script
Id: cif_fix_values 1715 2011-07-08 13:25:40Z adriana 
;
_cod_original_sg_symbol_H-M P21/c
_cod_database_code 7052882

loop_
_symmetry_equiv_pos_as_xyz
'x, y, z'
'-x, y+1/2, -z+1/2'
'-x, -y, -z'
'x, -y-1/2, z-1/2'

loop_
_atom_site_label
_atom_site_type_symbol
_atom_site_fract_x
_atom_site_fract_y
_atom_site_fract_z
_atom_site_U_iso_or_equiv
_atom_site_adp_type
_atom_site_occupancy
_atom_site_symmetry_multiplicity
_atom_site_calc_flag
_atom_site_refinement_flags
_atom_site_disorder_assembly
_atom_site_disorder_group
Hg1 Hg 0.58912(5) 0.57865(4) 0.32510(4) 0.0165(2) Uani 1 1 d . . .
Cl1 Cl 0.7072(3) 0.4902(3) 0.3376(3) 0.0251(10) Uani 1 1 d . . .
Cl2 Cl 0.4427(3) 0.5533(3) 0.3159(3) 0.0260(10) Uani 1 1 d . . .
N1 N 0.8611(10) 0.7068(9) 0.2071(8) 0.018(3) Uani 1 1 d . . .
H1 H 0.8875 0.7097 0.2481 0.022 Uiso 1 1 calc R . .
N2 N 0.6432(10) 0.6635(8) 0.2437(7) 0.016(3) Uani 1 1 d . . .
N3 N 0.8413(10) 0.7507(8) 0.4598(7) 0.016(3) Uani 1 1 d . . .
H3C H 0.8694 0.7614 0.4991 0.019 Uiso 1 1 calc R . .
N4 N 0.6309(11) 0.6736(9) 0.4117(7) 0.018(3) Uani 1 1 d . . .
O1 O 1.0254(9) 0.7141(8) 0.2404(7) 0.022(3) Uani 1 1 d . . .
O2 O 0.8778(10) 0.6907(9) 0.0953(8) 0.033(4) Uani 1 1 d . . .
O3 O 1.1852(9) 0.6096(8) 0.4252(7) 0.025(3) Uani 1 1 d . . .
O4 O 0.9996(8) 0.7690(7) 0.4803(6) 0.019(3) Uani 1 1 d . . .
O5 O 0.8482(8) 0.7281(8) 0.3442(6) 0.020(3) Uani 1 1 d . . .
O6 O 1.1716(9) 0.9132(7) 0.3670(7) 0.021(3) Uani 1 1 d . . .
C1 C 1.1522(14) 0.7918(11) 0.2503(10) 0.025(4) Uani 1 1 d . . .
C2 C 1.2388(15) 0.7980(13) 0.2608(10) 0.030(5) Uani 1 1 d . . .
H2 H 1.2658 0.8459 0.2551 0.036 Uiso 1 1 calc R . .
C3 C 1.2858(15) 0.7323(14) 0.2801(12) 0.034(5) Uani 1 1 d . . .
H3 H 1.3453 0.7359 0.2868 0.041 Uiso 1 1 calc R . .
C4 C 1.2470(13) 0.6620(12) 0.2896(10) 0.025(4) Uani 1 1 d . . .
H4 H 1.2799 0.6185 0.3044 0.030 Uiso 1 1 calc R . .
C5 C 1.1607(14) 0.6553(11) 0.2775(11) 0.025(4) Uani 1 1 d . . .
C6 C 1.1134(13) 0.7212(13) 0.2545(10) 0.025(4) Uani 1 1 d . . .
C7 C 1.1189(12) 0.5786(11) 0.2861(9) 0.020(4) Uani 1 1 d . . .
H7A H 1.1629 0.5383 0.2914 0.024 Uiso 1 1 calc R . .
H7B H 1.0824 0.5670 0.2439 0.024 Uiso 1 1 calc R . .
C8 C 1.0657(12) 0.5746(11) 0.3470(10) 0.020(4) Uani 1 1 d . . .
C9 C 0.9805(13) 0.5543(10) 0.3395(10) 0.022(4) Uani 1 1 d . . .
H9 H 0.9556 0.5388 0.2960 0.027 Uiso 1 1 calc R . .
C10 C 0.9329(15) 0.5565(11) 0.3935(11) 0.027(5) Uani 1 1 d . . .
H10 H 0.8753 0.5427 0.3855 0.033 Uiso 1 1 calc R . .
C11 C 0.9626(14) 0.5777(11) 0.4608(11) 0.029(5) Uani 1 1 d . . .
H11 H 0.9277 0.5792 0.4974 0.034 Uiso 1 1 calc R . .
C12 C 1.0511(14) 0.5969(10) 0.4684(10) 0.023(4) Uani 1 1 d . . .
C13 C 1.1008(14) 0.5918(9) 0.4141(10) 0.024(4) Uani 1 1 d . . .
C14 C 1.0845(13) 0.6320(10) 0.5367(9) 0.021(4) Uani 1 1 d . . .
H14A H 1.0372 0.6350 0.5661 0.025 Uiso 1 1 calc R . .
H14B H 1.1267 0.5961 0.5591 0.025 Uiso 1 1 calc R . .
C15 C 1.1242(14) 0.7104(11) 0.5351(10) 0.024(4) Uani 1 1 d . . .
C16 C 1.2057(15) 0.7203(12) 0.5686(10) 0.029(5) Uani 1 1 d . . .
H16 H 1.2347 0.6770 0.5886 0.034 Uiso 1 1 calc R . .
C17 C 1.2451(16) 0.7940(13) 0.5727(12) 0.035(5) Uani 1 1 d . . .
H17 H 1.2998 0.8005 0.5952 0.042 Uiso 1 1 calc R . .
C18 C 1.2001(15) 0.8578(14) 0.5421(9) 0.030(5) Uani 1 1 d . . .
H18 H 1.2253 0.9073 0.5461 0.035 Uiso 1 1 calc R . .
C19 C 1.1221(14) 0.8514(12) 0.5071(11) 0.028(5) Uani 1 1 d . . .
C20 C 1.0846(12) 0.7766(11) 0.5041(9) 0.019(4) Uani 1 1 d . . .
C21 C 1.0735(14) 0.9217(11) 0.4818(11) 0.030(5) Uani 1 1 d . . .
H21A H 1.0283 0.9304 0.5124 0.036 Uiso 1 1 calc R . .
H21B H 1.1120 0.9664 0.4870 0.036 Uiso 1 1 calc R . .
C22 C 1.0341(14) 0.9216(11) 0.4102(10) 0.027(4) Uani 1 1 d . . .
C23 C 0.9444(14) 0.9280(11) 0.3937(10) 0.027(4) Uani 1 1 d . . .
H23 H 0.9082 0.9400 0.4280 0.032 Uiso 1 1 calc R . .
C24 C 0.9125(15) 0.9164(11) 0.3273(11) 0.028(4) Uani 1 1 d . . .
H24 H 0.8536 0.9220 0.3165 0.034 Uiso 1 1 calc R . .
C25 C 0.9605(12) 0.8974(10) 0.2767(11) 0.022(4) Uani 1 1 d . . .
H25 H 0.9341 0.8866 0.2326 0.026 Uiso 1 1 calc R . .
C26 C 1.0481(13) 0.8933(10) 0.2877(10) 0.022(4) Uani 1 1 d . . .
C27 C 1.0845(12) 0.9098(9) 0.3547(10) 0.019(4) Uani 1 1 d . . .
C28 C 1.1021(13) 0.8662(12) 0.2300(10) 0.024(4) Uani 1 1 d . . .
H28A H 1.0647 0.8565 0.1879 0.029 Uiso 1 1 calc R . .
H28B H 1.1419 0.9076 0.2200 0.029 Uiso 1 1 calc R . .
C29 C 1.0038(13) 0.6984(13) 0.1704(9) 0.027(4) Uani 1 1 d . . .
H29A H 1.0269 0.6477 0.1585 0.032 Uiso 1 1 calc R . .
H29B H 1.0287 0.7381 0.1421 0.032 Uiso 1 1 calc R . .
C30 C 0.9072(14) 0.6981(12) 0.1554(11) 0.028(5) Uani 1 1 d . . .
C31 C 0.7715(12) 0.7119(11) 0.2017(8) 0.019(4) Uani 1 1 d . . .
C32 C 0.7272(14) 0.7676(11) 0.1645(10) 0.025(4) Uani 1 1 d . . .
H32 H 0.7557 0.8036 0.1383 0.030 Uiso 1 1 calc R . .
C33 C 0.6402(14) 0.7709(11) 0.1655(9) 0.022(4) Uani 1 1 d . . .
C34 C 0.5903(14) 0.8302(12) 0.1289(12) 0.028(5) Uani 1 1 d . . .
H34 H 0.6165 0.8658 0.1008 0.034 Uiso 1 1 calc R . .
C35 C 0.5070(16) 0.8347(14) 0.1349(13) 0.040(6) Uani 1 1 d . . .
H35 H 0.4755 0.8752 0.1125 0.048 Uiso 1 1 calc R . .
C36 C 0.4646(13) 0.7796(11) 0.1746(10) 0.023(4) Uani 1 1 d . . .
H36 H 0.4055 0.7832 0.1773 0.028 Uiso 1 1 calc R . .
C37 C 0.5095(13) 0.7222(11) 0.2084(9) 0.022(4) Uani 1 1 d . . .
H37 H 0.4816 0.6853 0.2340 0.026 Uiso 1 1 calc R . .
C38 C 0.5963(13) 0.7178(11) 0.2053(11) 0.023(4) Uani 1 1 d . . .
C39 C 0.7275(12) 0.6610(12) 0.2423(10) 0.021(4) Uani 1 1 d . . .
H39 H 0.7586 0.6238 0.2695 0.026 Uiso 1 1 calc R . .
C40 C 1.2369(12) 0.5594(10) 0.4478(9) 0.017(4) Uiso 1 1 d . . .
H40A H 1.2398 0.5204 0.4114 0.021 Uiso 1 1 calc R . .
H40B H 1.2118 0.5335 0.4861 0.021 Uiso 1 1 calc R . .
C41 C 1.3247(15) 0.5788(14) 0.4725(12) 0.036(5) Uani 1 1 d . . .
H41A H 1.3225 0.6119 0.5132 0.043 Uiso 1 1 calc R . .
H41B H 1.3479 0.6107 0.4368 0.043 Uiso 1 1 calc R . .
C42 C 1.3883(17) 0.5148(15) 0.4913(11) 0.040(6) Uani 1 1 d . . .
H42A H 1.4372 0.5364 0.5184 0.060 Uiso 1 1 calc R . .
H42B H 1.4064 0.4917 0.4495 0.060 Uiso 1 1 calc R . .
H42C H 1.3620 0.4753 0.5180 0.060 Uiso 1 1 calc R . .
C43 C 0.9772(11) 0.7512(10) 0.4123(9) 0.013(3) Uiso 1 1 d . . .
H43A H 1.0048 0.7026 0.4001 0.016 Uiso 1 1 calc R . .
H43B H 0.9959 0.7927 0.3826 0.016 Uiso 1 1 calc R . .
C44 C 0.8831(12) 0.7425(10) 0.4019(9) 0.018(4) Uani 1 1 d . . .
C45 C 0.7530(12) 0.7419(11) 0.4557(9) 0.017(4) Uiso 1 1 d . . .
C46 C 0.7044(12) 0.7911(11) 0.4943(9) 0.017(4) Uiso 1 1 d . . .
H46 H 0.7306 0.8298 0.5229 0.020 Uiso 1 1 calc R . .
C47 C 0.6172(14) 0.7814(10) 0.4894(9) 0.023(4) Uani 1 1 d . . .
C48 C 0.5630(15) 0.8309(13) 0.5233(10) 0.029(5) Uani 1 1 d . . .
H48 H 0.5866 0.8700 0.5529 0.035 Uiso 1 1 calc R . .
C49 C 0.4782(14) 0.8228(13) 0.5140(10) 0.029(5) Uani 1 1 d . . .
H49 H 0.4432 0.8564 0.5369 0.035 Uiso 1 1 calc R . .
C50 C 0.4398(16) 0.7628(13) 0.4689(13) 0.036(5) Uani 1 1 d . . .
H50 H 0.3804 0.7574 0.4622 0.043 Uiso 1 1 calc R . .
C51 C 0.4922(13) 0.7144(11) 0.4366(10) 0.024(4) Uani 1 1 d . . .
H51 H 0.4687 0.6744 0.4080 0.029 Uiso 1 1 calc R . .
C52 C 0.5814(13) 0.7242(11) 0.4457(9) 0.020(4) Uani 1 1 d . . .
C53 C 0.7130(12) 0.6822(11) 0.4191(9) 0.020(4) Uani 1 1 d . . .
H53 H 0.7468 0.6456 0.3982 0.024 Uiso 1 1 calc R . .
C54 C 1.2031(14) 0.9907(12) 0.3561(13) 0.032(5) Uani 1 1 d . . .
H54A H 1.1816 1.0264 0.3898 0.038 Uiso 1 1 calc R . .
H54B H 1.1824 1.0087 0.3098 0.038 Uiso 1 1 calc R . .
C55 C 1.2981(16) 0.9913(15) 0.3634(16) 0.048(7) Uani 1 1 d . . .
H55A H 1.3192 1.0431 0.3526 0.058 Uiso 1 1 calc R . .
H55B H 1.3200 0.9538 0.3315 0.058 Uiso 1 1 calc R . .
C56 C 1.3282(19) 0.9696(15) 0.4377(12) 0.051(8) Uani 1 1 d . . .
H56A H 1.2972 1.0000 0.4692 0.076 Uiso 1 1 calc R . .
H56B H 1.3886 0.9803 0.4462 0.076 Uiso 1 1 calc R . .
H56C H 1.3180 0.9147 0.4450 0.076 Uiso 1 1 calc R . .
C57 C 0.602(2) 0.9317(15) 0.3179(12) 0.057(9) Uani 1 1 d . . .
H57 H 0.5988 0.9563 0.2717 0.068 Uiso 1 1 calc R A 1
Cl4 Cl 0.6797(4) 0.8577(4) 0.3246(3) 0.0430(14) Uani 1 1 d . B .
Cl5 Cl 0.5009(10) 0.8875(10) 0.3332(9) 0.071(4) Uani 0.71 1 d P B 1
Cl6 Cl 0.6157(16) 1.0006(12) 0.3817(12) 0.102(8) Uani 0.57 1 d P B 1
Cl5A Cl 0.526(3) 0.926(3) 0.3556(19) 0.079(11) Uani 0.29 1 d P B 2
Cl6A Cl 0.671(2) 1.0161(12) 0.3486(16) 0.102(11) Uani 0.43 1 d P B 2
O100 O 0.5885(7) 0.5782(7) 0.1847(6) 0.016(2) Uani 1 1 d . . .

loop_
_atom_site_aniso_label
_atom_site_aniso_U_11
_atom_site_aniso_U_22
_atom_site_aniso_U_33
_atom_site_aniso_U_23
_atom_site_aniso_U_13
_atom_site_aniso_U_12
Hg1 0.0238(4) 0.0124(3) 0.0138(3) -0.0007(3) 0.0038(2) -0.0009(3)
Cl1 0.030(3) 0.015(2) 0.030(2) -0.0025(18) 0.006(2) 0.0049(18)
Cl2 0.019(2) 0.027(2) 0.033(3) -0.007(2) 0.0047(19) -0.0054(19)
N1 0.018(8) 0.020(8) 0.016(7) 0.002(6) 0.001(6) -0.008(6)
N2 0.025(8) 0.011(7) 0.013(7) -0.002(6) 0.008(6) -0.003(6)
N3 0.027(8) 0.017(7) 0.003(6) 0.002(5) 0.003(6) -0.002(6)
N4 0.031(9) 0.017(7) 0.007(7) -0.002(6) 0.006(6) -0.003(7)
O1 0.024(7) 0.024(7) 0.018(6) -0.006(5) 0.003(5) -0.002(6)
O2 0.036(9) 0.038(9) 0.027(8) 0.000(7) 0.011(7) -0.008(7)
O3 0.026(8) 0.024(7) 0.025(7) -0.004(6) 0.003(6) -0.006(6)
O4 0.024(7) 0.019(6) 0.016(6) 0.005(5) 0.010(5) 0.001(5)
O5 0.025(7) 0.027(7) 0.007(6) 0.001(5) 0.000(5) -0.004(6)
O6 0.027(7) 0.015(6) 0.023(6) -0.003(5) 0.007(5) -0.010(6)
C1 0.044(13) 0.010(8) 0.021(10) -0.007(7) 0.002(9) 0.003(8)
C2 0.042(13) 0.027(11) 0.021(10) 0.000(8) 0.006(9) 0.003(10)
C3 0.029(12) 0.036(12) 0.040(13) 0.008(10) 0.011(10) 0.000(10)
C4 0.025(11) 0.026(10) 0.027(10) -0.009(8) 0.012(8) 0.011(8)
C5 0.033(12) 0.012(9) 0.030(11) -0.006(8) 0.005(9) -0.007(8)
C6 0.025(11) 0.034(11) 0.017(9) -0.001(8) 0.010(8) 0.000(9)
C7 0.031(10) 0.012(8) 0.017(8) -0.010(7) 0.000(7) 0.009(8)
C8 0.022(9) 0.012(8) 0.027(9) -0.008(8) 0.005(7) 0.005(8)
C9 0.034(11) 0.006(8) 0.027(10) -0.008(7) 0.006(8) 0.006(7)
C10 0.041(13) 0.011(9) 0.030(11) 0.004(7) 0.000(9) 0.011(8)
C11 0.038(12) 0.004(7) 0.041(11) 0.010(8) -0.013(9) 0.003(8)
C12 0.042(12) 0.011(9) 0.017(9) 0.008(7) 0.005(8) -0.009(8)
C13 0.045(13) 0.002(8) 0.028(10) 0.003(7) 0.011(9) 0.004(7)
C14 0.032(11) 0.014(8) 0.018(9) 0.006(7) 0.015(8) 0.002(8)
C15 0.037(12) 0.019(9) 0.020(9) 0.008(7) 0.017(8) -0.004(8)
C16 0.047(14) 0.022(10) 0.016(9) 0.005(8) -0.002(9) 0.004(9)
C17 0.037(13) 0.029(11) 0.037(12) -0.007(10) -0.006(10) -0.012(10)
C18 0.043(13) 0.041(12) 0.006(8) -0.011(8) 0.009(8) -0.006(10)
C19 0.034(12) 0.022(10) 0.028(11) -0.005(8) 0.007(9) -0.003(9)
C20 0.022(10) 0.022(9) 0.013(8) -0.006(7) 0.004(7) 0.004(8)
C21 0.042(12) 0.004(7) 0.047(12) -0.006(9) 0.016(10) -0.002(9)
C22 0.047(12) 0.009(8) 0.023(9) -0.007(8) -0.006(9) 0.002(9)
C23 0.043(12) 0.012(9) 0.026(10) -0.003(8) -0.001(9) 0.009(9)
C24 0.044(12) 0.006(8) 0.035(11) -0.003(8) 0.004(9) 0.003(9)
C25 0.022(10) 0.013(8) 0.030(10) 0.004(7) 0.003(8) -0.011(7)
C26 0.024(10) 0.010(8) 0.032(11) 0.014(7) 0.007(8) 0.000(7)
C27 0.025(10) 0.004(8) 0.029(9) 0.005(7) 0.008(8) 0.002(7)
C28 0.024(10) 0.025(10) 0.022(10) 0.005(8) -0.002(8) -0.002(8)
C29 0.029(11) 0.040(12) 0.012(9) 0.002(8) 0.006(8) 0.008(9)
C30 0.036(12) 0.021(10) 0.026(11) 0.000(8) -0.005(9) -0.006(9)
C31 0.026(10) 0.025(10) 0.005(7) 0.002(7) 0.004(7) -0.002(8)
C32 0.039(12) 0.017(9) 0.017(9) 0.010(7) -0.002(8) -0.003(8)
C33 0.040(12) 0.018(9) 0.007(8) 0.005(7) 0.000(8) -0.002(8)
C34 0.029(12) 0.019(10) 0.038(12) 0.001(9) 0.007(9) 0.009(8)
C35 0.041(14) 0.034(13) 0.046(14) 0.015(11) 0.007(11) 0.014(11)
C36 0.020(10) 0.025(10) 0.028(10) 0.012(8) 0.023(8) 0.007(8)
C37 0.033(11) 0.025(10) 0.009(8) 0.004(7) 0.014(7) -0.005(8)
C38 0.027(11) 0.012(9) 0.031(11) -0.004(8) 0.007(8) -0.011(8)
C39 0.021(10) 0.028(10) 0.015(9) -0.001(8) 0.001(7) -0.003(8)
C41 0.040(13) 0.035(12) 0.037(12) -0.009(11) 0.019(10) -0.011(11)
C42 0.054(16) 0.046(14) 0.019(11) -0.014(10) 0.004(10) 0.006(12)
C44 0.026(10) 0.012(8) 0.018(9) -0.007(7) 0.007(7) -0.005(7)
C47 0.052(13) 0.014(9) 0.006(8) 0.004(6) 0.011(8) 0.000(8)
C48 0.046(14) 0.029(11) 0.014(9) -0.007(8) 0.010(9) -0.004(10)
C49 0.034(12) 0.031(11) 0.024(10) -0.007(9) 0.016(9) 0.006(9)
C50 0.041(14) 0.022(11) 0.047(14) -0.007(10) 0.024(11) -0.003(10)
C51 0.033(11) 0.019(9) 0.019(9) -0.001(7) 0.000(8) 0.009(8)
C52 0.033(11) 0.017(9) 0.012(8) 0.002(7) 0.010(8) -0.001(8)
C53 0.019(10) 0.025(10) 0.015(9) -0.004(7) 0.002(7) -0.005(8)
C54 0.037(13) 0.014(9) 0.045(13) 0.007(9) 0.004(10) -0.013(9)
C55 0.032(13) 0.032(13) 0.08(2) 0.003(13) 0.011(13) -0.022(11)
C56 0.08(2) 0.041(14) 0.030(13) 0.015(11) -0.025(13) -0.024(13)
C57 0.12(3) 0.037(14) 0.016(11) -0.010(10) 0.001(13) 0.015(16)
Cl4 0.049(4) 0.042(3) 0.037(3) 0.008(3) 0.002(3) -0.003(3)
Cl5 0.058(9) 0.077(10) 0.079(10) -0.001(8) 0.009(7) 0.018(7)
Cl6 0.124(18) 0.064(12) 0.114(17) -0.072(12) -0.007(13) -0.002(11)
Cl5A 0.07(2) 0.10(3) 0.06(2) 0.03(2) 0.042(19) 0.01(2)
Cl6A 0.15(3) 0.037(10) 0.10(2) -0.029(12) -0.079(19) 0.021(14)
O100 0.015(6) 0.004(5) 0.028(7) -0.001(5) -0.007(5) -0.005(5)

loop_
_atom_type_symbol
_atom_type_description
_atom_type_scat_dispersion_real
_atom_type_scat_dispersion_imag
_atom_type_scat_source
C C 0.0033 0.0016 'International Tables Vol C Tables 4.2.6.8 and 6.1.1.4'
H H 0.0000 0.0000 'International Tables Vol C Tables 4.2.6.8 and 6.1.1.4'
N N 0.0061 0.0033 'International Tables Vol C Tables 4.2.6.8 and 6.1.1.4'
O O 0.0106 0.0060 'International Tables Vol C Tables 4.2.6.8 and 6.1.1.4'
Cl Cl 0.1484 0.1585 'International Tables Vol C Tables 4.2.6.8 and 6.1.1.4'
Hg Hg -2.3894 9.2266 'International Tables Vol C Tables 4.2.6.8 and 6.1.1.4'

loop_
_geom_angle_atom_site_label_1
_geom_angle_atom_site_label_2
_geom_angle_atom_site_label_3
_geom_angle
Cl2 Hg1 N2 118.3(4)
Cl2 Hg1 N4 112.9(4)
N2 Hg1 N4 87.6(5)
Cl2 Hg1 Cl1 129.93(17)
N2 Hg1 Cl1 97.8(4)
N4 Hg1 Cl1 101.4(4)
C30 N1 C31 125.1(17)
C30 N1 H1 117.5
C31 N1 H1 117.5
C39 N2 C38 120.1(16)
C39 N2 Hg1 114.4(12)
C38 N2 Hg1 125.1(12)
C44 N3 C45 119.6(15)
C44 N3 H3C 120.2
C45 N3 H3C 120.2
C53 N4 C52 118.6(16)
C53 N4 Hg1 111.4(12)
C52 N4 Hg1 129.4(13)
C6 O1 C29 111.1(15)
C40 O3 C13 120.2(15)
C43 O4 C20 120.1(14)
C27 O6 C54 111.5(15)
C6 C1 C2 120.5(19)
C6 C1 C28 122(2)
C2 C1 C28 117.3(18)
C1 C2 C3 119(2)
C1 C2 H2 120.6
C3 C2 H2 120.6
C4 C3 C2 121(2)
C4 C3 H3 119.3
C2 C3 H3 119.3
C5 C4 C3 120(2)
C5 C4 H4 120.0
C3 C4 H4 120.0
C4 C5 C6 118.7(18)
C4 C5 C7 120.0(18)
C6 C5 C7 121.3(19)
C1 C6 O1 120.6(19)
C1 C6 C5 120.4(19)
O1 C6 C5 118.8(18)
C5 C7 C8 114.2(15)
C5 C7 H7A 108.7
C8 C7 H7A 108.7
C5 C7 H7B 108.7
C8 C7 H7B 108.7
H7A C7 H7B 107.6
C9 C8 C13 116.7(18)
C9 C8 C7 122.0(17)
C13 C8 C7 121.3(17)
C10 C9 C8 121(2)
C10 C9 H9 119.5
C8 C9 H9 119.5
C9 C10 C11 125(2)
C9 C10 H10 117.5
C11 C10 H10 117.5
C10 C11 C12 114(2)
C10 C11 H11 123.2
C12 C11 H11 123.2
C13 C12 C11 121.6(19)
C13 C12 C14 121.6(19)
C11 C12 C14 116.4(18)
O3 C13 C12 118.7(18)
O3 C13 C8 119.5(17)
C12 C13 C8 122(2)
C15 C14 C12 117.2(15)
C15 C14 H14A 108.0
C12 C14 H14A 108.0
C15 C14 H14B 108.0
C12 C14 H14B 108.0
H14A C14 H14B 107.2
C16 C15 C20 117.1(18)
C16 C15 C14 118.1(18)
C20 C15 C14 124.7(19)
C15 C16 C17 121.2(19)
C15 C16 H16 119.4
C17 C16 H16 119.4
C18 C17 C16 118(2)
C18 C17 H17 120.9
C16 C17 H17 120.9
C19 C18 C17 123(2)
C19 C18 H18 118.3
C17 C18 H18 118.3
C18 C19 C20 117(2)
C18 C19 C21 121(2)
C20 C19 C21 121.4(19)
O4 C20 C15 116.5(17)
O4 C20 C19 119.3(17)
C15 C20 C19 123.3(19)
C22 C21 C19 118.3(17)
C22 C21 H21A 107.7
C19 C21 H21A 107.7
C22 C21 H21B 107.7
C19 C21 H21B 107.7
H21A C21 H21B 107.1
C27 C22 C23 117.0(17)
C27 C22 C21 120.3(19)
C23 C22 C21 122.6(19)
C24 C23 C22 119(2)
C24 C23 H23 120.7
C22 C23 H23 120.7
C25 C24 C23 123(2)
C25 C24 H24 118.3
C23 C24 H24 118.3
C24 C25 C26 122(2)
C24 C25 H25 119.2
C26 C25 H25 119.2
C25 C26 C27 117.0(19)
C25 C26 C28 120.8(19)
C27 C26 C28 122.0(18)
O6 C27 C26 119.3(17)
O6 C27 C22 118.9(17)
C26 C27 C22 121.8(18)
C1 C28 C26 111.6(16)
C1 C28 H28A 109.3
C26 C28 H28A 109.3
C1 C28 H28B 109.3
C26 C28 H28B 109.3
H28A C28 H28B 108.0
O1 C29 C30 109.8(16)
O1 C29 H29A 109.7
C30 C29 H29A 109.7
O1 C29 H29B 109.7
C30 C29 H29B 109.7
H29A C29 H29B 108.2
O2 C30 N1 124(2)
O2 C30 C29 118(2)
N1 C30 C29 118.0(17)
C32 C31 C39 118.9(19)
C32 C31 N1 123.3(17)
C39 C31 N1 117.5(17)
C31 C32 C33 119.3(18)
C31 C32 H32 120.3
C33 C32 H32 120.3
C32 C33 C38 121.1(18)
C32 C33 C34 121.7(18)
C38 C33 C34 117(2)
C35 C34 C33 120(2)
C35 C34 H34 120.0
C33 C34 H34 120.0
C34 C35 C36 122(2)
C34 C35 H35 119.2
C36 C35 H35 119.2
C37 C36 C35 119.8(19)
C37 C36 H36 120.1
C35 C36 H36 120.1
C36 C37 C38 120.0(17)
C36 C37 H37 120.0
C38 C37 H37 120.0
N2 C38 C37 120.3(17)
N2 C38 C33 118.1(18)
C37 C38 C33 121.6(19)
N2 C39 C31 122.4(18)
N2 C39 H39 118.8
C31 C39 H39 118.8
O3 C40 C41 122.1(18)
O3 C40 H40A 106.8
C41 C40 H40A 106.8
O3 C40 H40B 106.8
C41 C40 H40B 106.8
H40A C40 H40B 106.6
C40 C41 C42 120(2)
C40 C41 H41A 107.3
C42 C41 H41A 107.3
C40 C41 H41B 107.3
C42 C41 H41B 107.3
H41A C41 H41B 106.9
C41 C42 H42A 109.5
C41 C42 H42B 109.5
H42A C42 H42B 109.5
C41 C42 H42C 109.5
H42A C42 H42C 109.5
H42B C42 H42C 109.5
O4 C43 C44 108.7(14)
O4 C43 H43A 109.9
C44 C43 H43A 109.9
O4 C43 H43B 109.9
C44 C43 H43B 109.9
H43A C43 H43B 108.3
O5 C44 N3 124.4(18)
O5 C44 C43 120.3(16)
N3 C44 C43 115.3(16)
C53 C45 N3 121.4(17)
C53 C45 C46 118.8(17)
N3 C45 C46 119.5(16)
C47 C46 C45 118.5(17)
C47 C46 H46 120.7
C45 C46 H46 120.7
C46 C47 C52 118.5(18)
C46 C47 C48 122.4(19)
C52 C47 C48 119(2)
C49 C48 C47 121(2)
C49 C48 H48 119.6
C47 C48 H48 119.6
C48 C49 C50 121.0(19)
C48 C49 H49 119.5
C50 C49 H49 119.5
C51 C50 C49 118(2)
C51 C50 H50 120.8
C49 C50 H50 120.8
C50 C51 C52 120(2)
C50 C51 H51 119.8
C52 C51 H51 119.8
N4 C52 C47 121.6(19)
N4 C52 C51 117.8(17)
C47 C52 C51 120.5(18)
N4 C53 C45 123.4(18)
N4 C53 H53 118.3
C45 C53 H53 118.3
O6 C54 C55 110.4(18)
O6 C54 H54A 109.6
C55 C54 H54A 109.6
O6 C54 H54B 109.6
C55 C54 H54B 109.6
H54A C54 H54B 108.1
C54 C55 C56 108(2)
C54 C55 H55A 110.0
C56 C55 H55A 110.0
C54 C55 H55B 110.0
C56 C55 H55B 110.0
H55A C55 H55B 108.4
C55 C56 H56A 109.5
C55 C56 H56B 109.5
H56A C56 H56B 109.5
C55 C56 H56C 109.5
H56A C56 H56C 109.5
H56B C56 H56C 109.5
Cl5A C57 Cl6 75(2)
Cl5A C57 Cl4 121(2)
Cl6 C57 Cl4 113.6(19)
Cl5A C57 Cl5 28.0(19)
Cl6 C57 Cl5 103.1(18)
Cl4 C57 Cl5 107.6(15)
Cl5A C57 Cl6A 112(3)
Cl6 C57 Cl6A 37.2(13)
Cl4 C57 Cl6A 98.9(19)
Cl5 C57 Cl6A 140(2)
Cl5A C57 H57 120.4
Cl6 C57 H57 110.7
Cl4 C57 H57 110.7
Cl5 C57 H57 110.7
Cl6A C57 H57 86.5

loop_
_geom_bond_atom_site_label_1
_geom_bond_atom_site_label_2
_geom_bond_distance
Hg1 Cl2 2.319(5)
Hg1 N2 2.342(14)
Hg1 N4 2.372(14)
Hg1 Cl1 2.375(5)
N1 C30 1.29(3)
N1 C31 1.40(2)
N1 H1 0.8600
N2 C39 1.32(2)
N2 C38 1.36(3)
N3 C44 1.35(2)
N3 C45 1.38(2)
N3 H3C 0.8600
N4 C53 1.29(2)
N4 C52 1.36(2)
O1 C6 1.38(2)
O1 C29 1.39(2)
O2 C30 1.21(2)
O3 C40 1.23(2)
O3 C13 1.35(3)
O4 C43 1.36(2)
O4 C20 1.37(2)
O5 C44 1.22(2)
O6 C27 1.36(2)
O6 C54 1.43(2)
C1 C6 1.35(3)
C1 C2 1.35(3)
C1 C28 1.52(3)
C2 C3 1.37(3)
C2 H2 0.9300
C3 C4 1.36(3)
C3 H3 0.9300
C4 C5 1.35(3)
C4 H4 0.9300
C5 C6 1.39(3)
C5 C7 1.47(3)
C7 C8 1.50(3)
C7 H7A 0.9700
C7 H7B 0.9700
C8 C9 1.37(3)
C8 C13 1.39(3)
C9 C10 1.33(3)
C9 H9 0.9300
C10 C11 1.38(3)
C10 H10 0.9300
C11 C12 1.42(3)
C11 H11 0.9300
C12 C13 1.36(3)
C12 C14 1.50(3)
C14 C15 1.47(3)
C14 H14A 0.9700
C14 H14B 0.9700
C15 C16 1.39(3)
C15 C20 1.39(3)
C16 C17 1.40(3)
C16 H16 0.9300
C17 C18 1.39(3)
C17 H17 0.9300
C18 C19 1.34(3)
C18 H18 0.9300
C19 C20 1.40(3)
C19 C21 1.48(3)
C21 C22 1.46(3)
C21 H21A 0.9700
C21 H21B 0.9700
C22 C27 1.40(3)
C22 C23 1.41(3)
C23 C24 1.35(3)
C23 H23 0.9300
C24 C25 1.32(3)
C24 H24 0.9300
C25 C26 1.37(3)
C25 H25 0.9300
C26 C27 1.39(3)
C26 C28 1.52(3)
C28 H28A 0.9700
C28 H28B 0.9700
C29 C30 1.51(3)
C29 H29A 0.9700
C29 H29B 0.9700
C31 C32 1.34(3)
C31 C39 1.39(3)
C32 C33 1.36(3)
C32 H32 0.9300
C33 C38 1.40(3)
C33 C34 1.42(3)
C34 C35 1.32(3)
C34 H34 0.9300
C35 C36 1.41(3)
C35 H35 0.9300
C36 C37 1.34(3)
C36 H36 0.9300
C37 C38 1.36(3)
C37 H37 0.9300
C39 H39 0.9300
C40 C41 1.45(3)
C40 H40A 0.9700
C40 H40B 0.9700
C41 C42 1.50(3)
C41 H41A 0.9700
C41 H41B 0.9700
C42 H42A 0.9600
C42 H42B 0.9600
C42 H42C 0.9600
C43 C44 1.47(2)
C43 H43A 0.9700
C43 H43B 0.9700
C45 C53 1.36(2)
C45 C46 1.39(3)
C46 C47 1.37(3)
C46 H46 0.9300
C47 C52 1.37(3)
C47 C48 1.40(3)
C48 C49 1.33(3)
C48 H48 0.9300
C49 C50 1.44(3)
C49 H49 0.9300
C50 C51 1.35(3)
C50 H50 0.9300
C51 C52 1.40(3)
C51 H51 0.9300
C53 H53 0.9300
C54 C55 1.48(3)
C54 H54A 0.9700
C54 H54B 0.9700
C55 C56 1.51(4)
C55 H55A 0.9700
C55 H55B 0.9700
C56 H56A 0.9600
C56 H56B 0.9600
C56 H56C 0.9600
C57 Cl5A 1.45(5)
C57 Cl6 1.70(3)
C57 Cl4 1.75(3)
C57 Cl5 1.80(4)
C57 Cl6A 1.86(4)
C57 H57 0.9800
